data_1542675
loop_
_publ_author_name
'Chang, Shao-Ling'
'Lu, Chih-Wen'
'Lai, Yu-Ying'
'Hsu, Jhih-Yang'
'Cheng, Yen-Ju'

_publ_section_title
;
 Synthesis and Molecular Properties of Two Isomeric Dialkylated
 Tetrathienonaphthalenes.
;
_journal_issue 3
_journal_name_full 'Organic letters'
_journal_page_first 368
_journal_page_last 371
_journal_paper_doi 10.1021/acs.orglett.5b03294
_journal_volume 18
_journal_year 2016
_chemical_formula_sum 'C34 H44 S4 Si2'
_chemical_formula_weight 637.11
_space_group_crystal_system triclinic
_space_group_IT_number 2
_space_group_name_Hall '-P 1'
_space_group_name_H-M_alt 'P -1'
_symmetry_space_group_name_Hall '-P 1'
_symmetry_space_group_name_H-M 'P -1'
_atom_sites_solution_hydrogens mixed
_audit_creation_method SHELXL-2014/6
_cell_angle_alpha 76.856(6)
_cell_angle_beta 75.796(6)
_cell_angle_gamma 79.474(6)
_cell_formula_units_Z 2
_cell_length_a 11.715(3)
_cell_length_b 12.209(3)
_cell_length_c 15.564(4)
_cell_measurement_reflns_used 4683
_cell_measurement_temperature 296(2)
_cell_measurement_theta_max 22.5863
_cell_measurement_theta_min 2.4065
_cell_volume 2082.4(9)
_computing_cell_refinement 'SAINT V8.34A (Bruker AXS Inc., 2013)'
_computing_data_collection 'APEX2 (Bruker AXS, 2010)'
_computing_data_reduction 'SAINT V8.34A (Bruker AXS Inc., 2013)'
_computing_molecular_graphics 'SHELXTL (Sheldrick, 2008)'
_computing_publication_material SHELXTL
_computing_structure_refinement 'SHELXL-2013 (Sheldrick, 2013)'
_diffrn_ambient_temperature 296(2)
_diffrn_detector_area_resol_mean 8.3333
_diffrn_measured_fraction_theta_full 0.998
_diffrn_measured_fraction_theta_max 0.930
_diffrn_measurement_device_type 'Bruker APEX-II CCD'
_diffrn_measurement_method '\f and \w scans'
_diffrn_radiation_type MoK\a
_diffrn_radiation_wavelength 0.71073
_diffrn_reflns_av_R_equivalents 0.0455
_diffrn_reflns_av_unetI/netI 0.0525
_diffrn_reflns_laue_measured_fraction_full 0.998
_diffrn_reflns_laue_measured_fraction_max 0.930
_diffrn_reflns_limit_h_max 14
_diffrn_reflns_limit_h_min -14
_diffrn_reflns_limit_k_max 15
_diffrn_reflns_limit_k_min -15
_diffrn_reflns_limit_l_max 19
_diffrn_reflns_limit_l_min -20
_diffrn_reflns_number 32454
_diffrn_reflns_point_group_measured_fraction_full 0.998
_diffrn_reflns_point_group_measured_fraction_max 0.930
_diffrn_reflns_theta_full 25.242
_diffrn_reflns_theta_max 27.397
_diffrn_reflns_theta_min 1.375
_exptl_absorpt_coefficient_mu 0.304
_exptl_absorpt_correction_T_max 0.9485
_exptl_absorpt_correction_T_min 0.8807
_exptl_absorpt_correction_type multi-scan
_exptl_absorpt_process_details 'SADABS V2012/1 (Bruker AXS Inc.)'
_exptl_crystal_colour 'Pale Yellow'
_exptl_crystal_density_diffrn 1.016
_exptl_crystal_density_meas ?
_exptl_crystal_density_method 'not measured'
_exptl_crystal_description Lump
_exptl_crystal_F_000 680
_exptl_crystal_size_max 0.30
_exptl_crystal_size_mid 0.25
_exptl_crystal_size_min 0.18
_platon_squeeze_details
;
;
_refine_diff_density_max 0.272
_refine_diff_density_min -0.356
_refine_diff_density_rms 0.055
_refine_ls_extinction_method none
_refine_ls_goodness_of_fit_ref 1.051
_refine_ls_hydrogen_treatment constr
_refine_ls_matrix_type full
_refine_ls_number_parameters 402
_refine_ls_number_reflns 8803
_refine_ls_number_restraints 0
_refine_ls_restrained_S_all 1.051
_refine_ls_R_factor_all 0.0920
_refine_ls_R_factor_gt 0.0557
_refine_ls_shift/su_max 0.020
_refine_ls_shift/su_mean 0.000
_refine_ls_structure_factor_coef Fsqd
_refine_ls_weighting_details 'w=1/[\s^2^(Fo^2^)+(0.1080P)^2^] where P=(Fo^2^+2Fc^2^)/3'
_refine_ls_weighting_scheme calc
_refine_ls_wR_factor_gt 0.1801
_refine_ls_wR_factor_ref 0.1960
_reflns_Friedel_coverage 0.000
_reflns_number_gt 5365
_reflns_number_total 8803
_reflns_threshold_expression 'I > 2\s(I)'
_cod_data_source_file ol5b03294_si_003.cif
_cod_data_source_block mo_131215s
_cod_depositor_comments
;
The following automatic conversions were performed:

'_exptl_crystal_density_meas' value 'not measured' was changed to '?'
- the value is perceived as not measured.

Automatic conversion script
Id: cif_fix_values 4268 2015-11-12 08:31:59Z antanas 
;
_cod_original_cell_volume 2082.5(10)
_cod_database_code 1542675
_shelx_space_group_comment
;
The symmetry employed for this shelxl refinement is uniquely defined
by the following loop, which should always be used as a source of
symmetry information in preference to the above space-group names.
They are only intended as comments.
;
_shelxl_version_number 2014/6

loop_
_space_group_symop_operation_xyz
'x, y, z'
'-x, -y, -z'

loop_
_atom_site_label
_atom_site_type_symbol
_atom_site_fract_x
_atom_site_fract_y
_atom_site_fract_z
_atom_site_U_iso_or_equiv
_atom_site_adp_type
_atom_site_occupancy
_atom_site_site_symmetry_order
_atom_site_calc_flag
_atom_site_refinement_flags_posn
_atom_site_refinement_flags_adp
_atom_site_refinement_flags_occupancy
_atom_site_disorder_assembly
_atom_site_disorder_group
C35 C 0.3427(5) 0.5362(4) 0.4456(3) 0.1212(19) Uani 1 1 d . . . . .
H35A H 0.3794 0.5514 0.4897 0.182 Uiso 1 1 calc R U . . .
H35B H 0.4026 0.5221 0.3934 0.182 Uiso 1 1 calc R U . . .
H35C H 0.3022 0.4708 0.4709 0.182 Uiso 1 1 calc R U . . .
S1 S 0.90444(8) 0.15548(7) 0.30842(5) 0.0558(2) Uani 1 1 d . . . . .
S2 S 0.77447(9) -0.23607(9) 0.50852(7) 0.0751(3) Uani 1 1 d . . . . .
S3 S 0.33766(7) 0.57273(6) 0.20247(5) 0.0526(2) Uani 1 1 d . . . . .
S4 S 0.69840(9) 0.76501(8) -0.02580(7) 0.0726(3) Uani 1 1 d . . . . .
Si1 Si 0.72852(8) 0.15394(8) 0.18468(6) 0.0588(3) Uani 1 1 d . . . . .
Si2 Si 0.31374(9) 0.75239(7) 0.32523(6) 0.0558(3) Uani 1 1 d . . . . .
C1 C 0.6310(6) 0.3573(5) 0.2533(5) 0.179(4) Uani 1 1 d . . . . .
H1 H 0.6726 0.3281 0.3014 0.268 Uiso 1 1 calc R U . . .
H2 H 0.5607 0.4067 0.2737 0.268 Uiso 1 1 calc R U . . .
H19 H 0.6815 0.3988 0.2030 0.268 Uiso 1 1 calc R U . . .
C2 C 0.5963(4) 0.2585(5) 0.2240(3) 0.1067(17) Uani 1 1 d . . . . .
H2A H 0.5585 0.2910 0.1725 0.128 Uiso 1 1 calc R U . . .
C3 C 0.8015(3) 0.0889(3) 0.2829(2) 0.0547(8) Uani 1 1 d . . . . .
C4 C 0.9231(3) 0.0513(2) 0.40298(18) 0.0434(7) Uani 1 1 d . . . . .
C5 C 1.0007(2) 0.0470(2) 0.46295(18) 0.0421(6) Uani 1 1 d . . . . .
C6 C 0.7722(6) -0.0574(5) 0.1240(5) 0.149(3) Uani 1 1 d . . . . .
H16 H 0.8096 -0.0945 0.1733 0.224 Uiso 1 1 calc R U . . .
H3 H 0.8305 -0.0258 0.0739 0.224 Uiso 1 1 calc R U . . .
H4 H 0.7369 -0.1114 0.1062 0.224 Uiso 1 1 calc R U . . .
C7 C 0.6790(4) 0.0346(4) 0.1525(3) 0.0932(14) Uani 1 1 d . . . . .
H15 H 0.6277 -0.0015 0.2075 0.112 Uiso 1 1 calc R U . . .
C8 C 0.5997(6) 0.0745(6) 0.0817(5) 0.165(3) Uani 1 1 d . . . . .
H5 H 0.5377 0.1329 0.1005 0.248 Uiso 1 1 calc R U . . .
H6 H 0.5651 0.0115 0.0765 0.248 Uiso 1 1 calc R U . . .
H7 H 0.6472 0.1040 0.0242 0.248 Uiso 1 1 calc R U . . .
C9 C 0.8388(4) 0.2314(4) 0.0962(3) 0.0841(12) Uani 1 1 d . . . . .
H14 H 0.8611 0.2842 0.1261 0.101 Uiso 1 1 calc R U . . .
C10 C 0.9552(4) 0.1620(6) 0.0608(4) 0.133(2) Uani 1 1 d . . . . .
H9 H 0.9821 0.1097 0.1103 0.199 Uiso 1 1 calc R U . . .
H8 H 1.0136 0.2117 0.0310 0.199 Uiso 1 1 calc R U . . .
H10 H 0.9435 0.1206 0.0188 0.199 Uiso 1 1 calc R U . . .
C11 C 0.7852(5) 0.3079(6) 0.0185(4) 0.177(3) Uani 1 1 d . . . . .
H13 H 0.7216 0.3618 0.0423 0.266 Uiso 1 1 calc R U . . .
H12 H 0.7551 0.2621 -0.0112 0.266 Uiso 1 1 calc R U . . .
H11 H 0.8455 0.3476 -0.0240 0.266 Uiso 1 1 calc R U . . .
C12 C 0.7846(3) -0.0088(3) 0.34431(19) 0.0513(7) Uani 1 1 d . . . . .
H20 H 0.7332 -0.0573 0.3420 0.062 Uiso 1 1 calc R U . . .
C13 C 0.8521(3) -0.0309(2) 0.41227(19) 0.0470(7) Uani 1 1 d . . . . .
C14 C 0.8552(3) -0.1237(2) 0.4848(2) 0.0488(7) Uani 1 1 d . . . . .
C15 C 0.8324(4) -0.2951(3) 0.6021(3) 0.0776(11) Uani 1 1 d . . . . .
H22 H 0.8126 -0.3626 0.6403 0.093 Uiso 1 1 calc R U . . .
C16 C 0.9090(3) -0.2343(3) 0.6147(2) 0.0650(9) Uani 1 1 d . . . . .
H16A H 0.9481 -0.2558 0.6624 0.078 Uiso 1 1 calc R U . . .
C17 C 0.9250(3) -0.1323(2) 0.54738(19) 0.0484(7) Uani 1 1 d . . . . .
C19 C 0.2534(4) 0.6390(4) 0.4182(3) 0.0933(14) Uani 1 1 d . . . . .
C20 C 0.3885(3) 0.6867(2) 0.2244(2) 0.0529(8) Uani 1 1 d . . . . .
C21 C 0.4415(3) 0.5686(2) 0.10161(18) 0.0429(7) Uani 1 1 d . . . . .
C22 C 0.4548(2) 0.4926(2) 0.03982(18) 0.0430(7) Uani 1 1 d . . . . .
C23 C 0.1905(4) 0.8658(3) 0.2925(3) 0.0815(12) Uani 1 1 d . . . . .
H29 H 0.1458 0.8920 0.3478 0.098 Uiso 1 1 calc R U . . .
C24 C 0.2399(5) 0.9706(4) 0.2259(4) 0.137(2) Uani 1 1 d . . . . .
H24 H 0.2930 0.9466 0.1740 0.206 Uiso 1 1 calc R U . . .
H33 H 0.2819 1.0062 0.2554 0.206 Uiso 1 1 calc R U . . .
H34 H 0.1752 1.0237 0.2073 0.206 Uiso 1 1 calc R U . . .
C25 C 0.5385(5) 0.7447(5) 0.3720(4) 0.1232(19) Uani 1 1 d . . . . .
H42 H 0.5812 0.7152 0.3193 0.185 Uiso 1 1 calc R U . . .
H25 H 0.5171 0.6830 0.4208 0.185 Uiso 1 1 calc R U . . .
H43 H 0.5878 0.7876 0.3887 0.185 Uiso 1 1 calc R U . . .
C26 C 0.4278(4) 0.8206(4) 0.3520(3) 0.0791(11) Uani 1 1 d . . . . .
H44 H 0.4535 0.8778 0.2986 0.095 Uiso 1 1 calc R U . . .
C27 C 0.3710(6) 0.8864(5) 0.4316(4) 0.141(2) Uani 1 1 d . . . . .
H27 H 0.3114 0.9466 0.4135 0.211 Uiso 1 1 calc R U . . .
H28 H 0.4316 0.9179 0.4462 0.211 Uiso 1 1 calc R U . . .
H26 H 0.3354 0.8351 0.4836 0.211 Uiso 1 1 calc R U . . .
C28 C 0.1029(5) 0.8220(5) 0.2550(4) 0.139(2) Uani 1 1 d . . . . .
H32 H 0.1446 0.7897 0.2034 0.208 Uiso 1 1 calc R U . . .
H31 H 0.0443 0.8836 0.2376 0.208 Uiso 1 1 calc R U . . .
H30 H 0.0646 0.7650 0.3005 0.208 Uiso 1 1 calc R U . . .
C29 C 0.6185(3) 0.5953(2) -0.0558(2) 0.0466(7) Uani 1 1 d . . . . .
C30 C 0.6005(3) 0.6653(2) 0.0067(2) 0.0497(7) Uani 1 1 d . . . . .
C31 C 0.7641(4) 0.7145(3) -0.1221(3) 0.0850(13) Uani 1 1 d . . . . .
H39 H 0.8275 0.7440 -0.1644 0.102 Uiso 1 1 calc R U . . .
C32 C 0.7144(4) 0.6273(3) -0.1305(2) 0.0720(10) Uani 1 1 d . . . . .
H40 H 0.7396 0.5913 -0.1798 0.086 Uiso 1 1 calc R U . . .
C33 C 0.5119(3) 0.6530(2) 0.0863(2) 0.0454(7) Uani 1 1 d . . . . .
C34 C 0.4809(3) 0.7181(3) 0.1562(2) 0.0531(8) Uani 1 1 d . . . . .
H41 H 0.5211 0.7776 0.1552 0.064 Uiso 1 1 calc R U . . .
C18 C 0.5077(6) 0.2051(10) 0.2961(5) 0.235(5) Uani 1 1 d . . . . .
H18A H 0.5395 0.1778 0.3495 0.353 Uiso 1 1 calc R U . . .
H18B H 0.4865 0.1427 0.2781 0.353 Uiso 1 1 calc R U . . .
H18C H 0.4384 0.2595 0.3085 0.353 Uiso 1 1 calc R U . . .
C36 C 0.1275(10) 0.6141(11) 0.4215(10) 0.077(5) Uani 0.323(12) 1 d . . P A 1
H36A H 0.1280 0.5867 0.3683 0.116 Uiso 0.323(12) 1 calc R U P A 1
H36B H 0.0725 0.6826 0.4242 0.116 Uiso 0.323(12) 1 calc R U P A 1
H36C H 0.1040 0.5577 0.4740 0.116 Uiso 0.323(12) 1 calc R U P A 1
H19A H 0.2367 0.6755 0.4698 0.093 Uiso 0.3227 1 d . U P A 1
C36' C 0.1682(14) 0.6736(10) 0.4909(8) 0.235(11) Uani 0.677(12) 1 d . . P A 2
H36D H 0.1562 0.6097 0.5397 0.352 Uiso 0.677(12) 1 calc R U P A 2
H36E H 0.0946 0.7034 0.4721 0.352 Uiso 0.677(12) 1 calc R U P A 2
H36F H 0.1953 0.7312 0.5108 0.352 Uiso 0.677(12) 1 calc R U P A 2
H19B H 0.2055 0.6065 0.3908 0.282 Uiso 0.6773 1 d . U P A 2

loop_
_atom_site_aniso_label
_atom_site_aniso_U_11
_atom_site_aniso_U_22
_atom_site_aniso_U_33
_atom_site_aniso_U_23
_atom_site_aniso_U_13
_atom_site_aniso_U_12
C35 0.152(5) 0.103(3) 0.094(4) 0.004(3) -0.032(4) 0.000(3)
S1 0.0626(5) 0.0591(5) 0.0484(5) -0.0021(3) -0.0300(4) -0.0008(4)
S2 0.0833(7) 0.0866(6) 0.0657(6) 0.0074(5) -0.0361(5) -0.0376(5)
S3 0.0563(5) 0.0574(4) 0.0465(4) -0.0228(3) -0.0082(4) -0.0011(4)
S4 0.0792(7) 0.0756(6) 0.0719(6) -0.0326(5) -0.0024(5) -0.0290(5)
Si1 0.0546(6) 0.0738(6) 0.0494(5) -0.0076(4) -0.0298(4) 0.0077(4)
Si2 0.0614(6) 0.0577(5) 0.0486(5) -0.0236(4) -0.0094(4) 0.0051(4)
C1 0.178(7) 0.158(6) 0.221(8) -0.118(6) -0.102(6) 0.110(5)
C2 0.066(3) 0.154(4) 0.088(3) -0.025(3) -0.037(3) 0.044(3)
C3 0.0500(19) 0.0689(19) 0.0499(18) -0.0140(15) -0.0253(15) 0.0032(15)
C4 0.0439(16) 0.0527(15) 0.0320(14) -0.0091(12) -0.0135(12) 0.0061(13)
C5 0.0422(16) 0.0516(15) 0.0327(14) -0.0117(12) -0.0141(12) 0.0059(12)
C6 0.193(6) 0.111(4) 0.194(7) -0.075(4) -0.122(6) 0.020(4)
C7 0.101(3) 0.104(3) 0.092(3) -0.010(3) -0.063(3) -0.011(3)
C8 0.198(7) 0.169(6) 0.188(6) -0.026(5) -0.158(6) -0.024(5)
C9 0.076(3) 0.097(3) 0.072(3) 0.009(2) -0.032(2) -0.002(2)
C10 0.084(4) 0.206(6) 0.085(4) -0.002(4) -0.014(3) 0.002(4)
C11 0.121(5) 0.247(8) 0.115(5) 0.095(5) -0.054(4) -0.023(5)
C12 0.0509(18) 0.0628(18) 0.0428(17) -0.0083(14) -0.0197(14) -0.0035(14)
C13 0.0441(17) 0.0590(17) 0.0392(16) -0.0119(13) -0.0134(13) -0.0010(14)
C14 0.0487(18) 0.0571(17) 0.0417(16) -0.0075(13) -0.0141(14) -0.0064(13)
C15 0.095(3) 0.082(2) 0.062(2) 0.0138(19) -0.033(2) -0.040(2)
C16 0.073(2) 0.075(2) 0.0480(19) 0.0054(16) -0.0256(18) -0.0158(18)
C17 0.0484(18) 0.0560(16) 0.0401(16) -0.0072(13) -0.0134(14) -0.0018(13)
C19 0.103(4) 0.090(3) 0.073(3) -0.005(2) -0.005(3) -0.009(3)
C20 0.059(2) 0.0522(16) 0.0518(19) -0.0223(14) -0.0179(16) 0.0044(14)
C21 0.0456(17) 0.0454(14) 0.0392(15) -0.0144(12) -0.0158(13) 0.0066(12)
C22 0.0493(17) 0.0433(14) 0.0382(15) -0.0114(12) -0.0184(12) 0.0061(12)
C23 0.079(3) 0.082(3) 0.080(3) -0.040(2) -0.013(2) 0.022(2)
C24 0.142(5) 0.095(3) 0.143(5) 0.018(3) -0.032(4) 0.018(3)
C25 0.094(4) 0.158(5) 0.146(5) -0.058(4) -0.059(4) -0.008(3)
C26 0.088(3) 0.090(3) 0.073(3) -0.044(2) -0.020(2) -0.007(2)
C27 0.154(5) 0.161(5) 0.144(5) -0.113(5) -0.031(4) -0.015(4)
C28 0.091(4) 0.172(5) 0.181(6) -0.085(5) -0.081(4) 0.049(4)
C29 0.0486(17) 0.0478(15) 0.0446(17) -0.0140(13) -0.0114(14) -0.0006(13)
C30 0.0548(19) 0.0511(16) 0.0472(17) -0.0141(13) -0.0144(15) -0.0066(14)
C31 0.095(3) 0.091(3) 0.072(3) -0.032(2) 0.014(2) -0.044(2)
C32 0.085(3) 0.077(2) 0.058(2) -0.0307(18) 0.004(2) -0.024(2)
C33 0.0471(17) 0.0471(15) 0.0455(17) -0.0155(13) -0.0161(14) 0.0019(13)
C34 0.057(2) 0.0556(17) 0.0512(19) -0.0242(14) -0.0132(16) 0.0008(14)
C18 0.095(5) 0.421(14) 0.139(6) -0.059(8) -0.030(5) 0.105(7)
C36 0.057(8) 0.086(9) 0.084(10) -0.020(7) 0.015(6) -0.035(6)
C36' 0.300(18) 0.150(9) 0.132(10) -0.014(8) 0.116(12) 0.046(10)

loop_
_atom_type_symbol
_atom_type_description
_atom_type_scat_dispersion_real
_atom_type_scat_dispersion_imag
_atom_type_scat_source
C C 0.0033 0.0016 'International Tables Vol C Tables 4.2.6.8 and 6.1.1.4'
H H 0.0000 0.0000 'International Tables Vol C Tables 4.2.6.8 and 6.1.1.4'
Si Si 0.0817 0.0704 'International Tables Vol C Tables 4.2.6.8 and 6.1.1.4'
S S 0.1246 0.1234 'International Tables Vol C Tables 4.2.6.8 and 6.1.1.4'

loop_
_geom_angle_atom_site_label_1
_geom_angle_atom_site_label_2
_geom_angle_atom_site_label_3
_geom_angle
_geom_angle_site_symmetry_1
_geom_angle_site_symmetry_3
C19 C35 H35A 109.5 . .
C19 C35 H35B 109.5 . .
H35A C35 H35B 109.5 . .
C19 C35 H35C 109.5 . .
H35A C35 H35C 109.5 . .
H35B C35 H35C 109.5 . .
C3 S1 C4 93.43(15) . .
C15 S2 C14 90.96(16) . .
C21 S3 C20 93.92(15) . .
C31 S4 C30 91.38(17) . .
C9 Si1 C7 115.5(2) . .
C9 Si1 C3 106.97(16) . .
C7 Si1 C3 106.28(17) . .
C9 Si1 C2 109.2(2) . .
C7 Si1 C2 110.5(2) . .
C3 Si1 C2 107.98(18) . .
C19 Si2 C26 113.6(2) . .
C19 Si2 C20 108.12(18) . .
C26 Si2 C20 106.81(17) . .
C19 Si2 C23 111.0(2) . .
C26 Si2 C23 109.05(19) . .
C20 Si2 C23 108.03(16) . .
C2 C1 H1 109.5 . .
C2 C1 H2 109.5 . .
H1 C1 H2 109.5 . .
C2 C1 H19 109.5 . .
H1 C1 H19 109.5 . .
H2 C1 H19 109.5 . .
C18 C2 C1 109.4(6) . .
C18 C2 Si1 112.7(5) . .
C1 C2 Si1 113.0(4) . .
C18 C2 H2A 107.1 . .
C1 C2 H2A 107.1 . .
Si1 C2 H2A 107.1 . .
C12 C3 S1 109.5(2) . .
C12 C3 Si1 129.3(3) . .
S1 C3 Si1 121.19(19) . .
C13 C4 C5 123.7(2) . .
C13 C4 S1 109.2(2) . .
C5 C4 S1 127.1(2) . .
C5 C5 C17 119.8(3) 2_756 2_756
C5 C5 C4 116.8(3) 2_756 .
C17 C5 C4 123.4(2) 2_756 .
C7 C6 H16 109.5 . .
C7 C6 H3 109.5 . .
H16 C6 H3 109.5 . .
C7 C6 H4 109.5 . .
H16 C6 H4 109.5 . .
H3 C6 H4 109.5 . .
C6 C7 C8 108.9(5) . .
C6 C7 Si1 117.1(4) . .
C8 C7 Si1 113.5(4) . .
C6 C7 H15 105.4 . .
C8 C7 H15 105.4 . .
Si1 C7 H15 105.4 . .
C7 C8 H5 109.5 . .
C7 C8 H6 109.5 . .
H5 C8 H6 109.5 . .
C7 C8 H7 109.5 . .
H5 C8 H7 109.5 . .
H6 C8 H7 109.5 . .
C10 C9 C11 111.5(4) . .
C10 C9 Si1 116.7(3) . .
C11 C9 Si1 113.2(3) . .
C10 C9 H14 104.7 . .
C11 C9 H14 104.7 . .
Si1 C9 H14 104.7 . .
C9 C10 H9 109.5 . .
C9 C10 H8 109.5 . .
H9 C10 H8 109.5 . .
C9 C10 H10 109.5 . .
H9 C10 H10 109.5 . .
H8 C10 H10 109.5 . .
C9 C11 H13 109.5 . .
C9 C11 H12 109.5 . .
H13 C11 H12 109.5 . .
C9 C11 H11 109.5 . .
H13 C11 H11 109.5 . .
H12 C11 H11 109.5 . .
C3 C12 C13 114.5(3) . .
C3 C12 H20 122.7 . .
C13 C12 H20 122.7 . .
C4 C13 C14 118.0(3) . .
C4 C13 C12 113.4(3) . .
C14 C13 C12 128.6(3) . .
C17 C14 C13 121.8(3) . .
C17 C14 S2 112.5(2) . .
C13 C14 S2 125.7(2) . .
C16 C15 S2 113.2(3) . .
C16 C15 H22 123.4 . .
S2 C15 H22 123.4 . .
C15 C16 C17 113.6(3) . .
C15 C16 H16A 123.2 . .
C17 C16 H16A 123.2 . .
C14 C17 C5 119.9(3) . 2_756
C14 C17 C16 109.8(3) . .
C5 C17 C16 130.3(3) 2_756 .
C36' C19 C35 114.2(6) . .
C35 C19 C36 116.2(6) . .
C36' C19 Si2 117.1(5) . .
C35 C19 Si2 116.3(3) . .
C36 C19 Si2 116.9(6) . .
C35 C19 H19A 101.4 . .
C36 C19 H19A 99.9 . .
Si2 C19 H19A 101.6 . .
C36' C19 H19B 100.9 . .
C35 C19 H19B 101.9 . .
Si2 C19 H19B 102.9 . .
C34 C20 S3 108.8(2) . .
C34 C20 Si2 129.5(2) . .
S3 C20 Si2 121.6(2) . .
C33 C21 C22 123.0(3) . .
C33 C21 S3 109.3(2) . .
C22 C21 S3 127.6(2) . .
C22 C22 C29 119.6(3) 2_665 2_665
C22 C22 C21 117.3(3) 2_665 .
C29 C22 C21 123.0(3) 2_665 .
C28 C23 C24 110.7(5) . .
C28 C23 Si2 113.2(3) . .
C24 C23 Si2 111.8(3) . .
C28 C23 H29 106.9 . .
C24 C23 H29 106.9 . .
Si2 C23 H29 106.9 . .
C23 C24 H24 109.5 . .
C23 C24 H33 109.5 . .
H24 C24 H33 109.5 . .
C23 C24 H34 109.5 . .
H24 C24 H34 109.5 . .
H33 C24 H34 109.5 . .
C26 C25 H42 109.5 . .
C26 C25 H25 109.5 . .
H42 C25 H25 109.5 . .
C26 C25 H43 109.5 . .
H42 C25 H43 109.5 . .
H25 C25 H43 109.5 . .
C25 C26 C27 109.2(4) . .
C25 C26 Si2 116.8(3) . .
C27 C26 Si2 110.7(3) . .
C25 C26 H44 106.5 . .
C27 C26 H44 106.5 . .
Si2 C26 H44 106.5 . .
C26 C27 H27 109.5 . .
C26 C27 H28 109.5 . .
H27 C27 H28 109.5 . .
C26 C27 H26 109.5 . .
H27 C27 H26 109.5 . .
H28 C27 H26 109.5 . .
C23 C28 H32 109.5 . .
C23 C28 H31 109.5 . .
H32 C28 H31 109.5 . .
C23 C28 H30 109.5 . .
H32 C28 H30 109.5 . .
H31 C28 H30 109.5 . .
C30 C29 C22 119.8(3) . 2_665
C30 C29 C32 110.0(3) . .
C22 C29 C32 130.2(3) 2_665 .
C29 C30 C33 122.0(3) . .
C29 C30 S4 112.2(2) . .
C33 C30 S4 125.8(2) . .
C32 C31 S4 112.8(3) . .
C32 C31 H39 123.6 . .
S4 C31 H39 123.6 . .
C31 C32 C29 113.6(3) . .
C31 C32 H40 123.2 . .
C29 C32 H40 123.2 . .
C21 C33 C30 118.1(3) . .
C21 C33 C34 112.8(3) . .
C30 C33 C34 129.0(3) . .
C20 C34 C33 115.2(3) . .
C20 C34 H41 122.4 . .
C33 C34 H41 122.4 . .
C2 C18 H18A 109.5 . .
C2 C18 H18B 109.5 . .
H18A C18 H18B 109.5 . .
C2 C18 H18C 109.5 . .
H18A C18 H18C 109.5 . .
H18B C18 H18C 109.5 . .
C19 C36 H36A 109.5 . .
C19 C36 H36B 109.5 . .
H36A C36 H36B 109.5 . .
C19 C36 H36C 109.5 . .
H36A C36 H36C 109.5 . .
H36B C36 H36C 109.5 . .
C19 C36' H36D 109.5 . .
C19 C36' H36E 109.5 . .
H36D C36' H36E 109.5 . .
C19 C36' H36F 109.5 . .
H36D C36' H36F 109.5 . .
H36E C36' H36F 109.5 . .

loop_
_geom_bond_atom_site_label_1
_geom_bond_atom_site_label_2
_geom_bond_distance
_geom_bond_site_symmetry_2
C35 C19 1.532(6) .
C35 H35A 0.9600 .
C35 H35B 0.9600 .
C35 H35C 0.9600 .
S1 C3 1.736(3) .
S1 C4 1.743(3) .
S2 C15 1.712(4) .
S2 C14 1.727(3) .
S3 C21 1.739(3) .
S3 C20 1.739(3) .
S4 C31 1.703(4) .
S4 C30 1.732(3) .
Si1 C9 1.855(4) .
Si1 C7 1.869(5) .
Si1 C3 1.881(3) .
Si1 C2 1.890(5) .
Si2 C19 1.859(4) .
Si2 C26 1.868(4) .
Si2 C20 1.874(3) .
Si2 C23 1.890(4) .
C1 C2 1.531(8) .
C1 H1 0.9600 .
C1 H2 0.9600 .
C1 H19 0.9600 .
C2 C18 1.451(10) .
C2 H2A 0.9800 .
C3 C12 1.361(4) .
C4 C13 1.378(4) .
C4 C5 1.441(4) .
C5 C5 1.430(5) 2_756
C5 C17 1.434(4) 2_756
C6 C7 1.480(7) .
C6 H16 0.9600 .
C6 H3 0.9600 .
C6 H4 0.9600 .
C7 C8 1.552(6) .
C7 H15 0.9800 .
C8 H5 0.9600 .
C8 H6 0.9600 .
C8 H7 0.9600 .
C9 C10 1.517(6) .
C9 C11 1.541(6) .
C9 H14 0.9800 .
C10 H9 0.9600 .
C10 H8 0.9600 .
C10 H10 0.9600 .
C11 H13 0.9600 .
C11 H12 0.9600 .
C11 H11 0.9600 .
C12 C13 1.421(4) .
C12 H20 0.9300 .
C13 C14 1.408(4) .
C14 C17 1.394(4) .
C15 C16 1.339(5) .
C15 H22 0.9300 .
C16 C17 1.442(4) .
C16 H16A 0.9300 .
C17 C5 1.434(4) 2_756
C19 C36' 1.402(9) .
C19 C36 1.546(12) .
C19 H19A 0.9675 .
C19 H19B 0.9646 .
C20 C34 1.360(4) .
C21 C33 1.379(4) .
C21 C22 1.445(4) .
C22 C22 1.419(6) 2_665
C22 C29 1.437(4) 2_665
C23 C28 1.521(6) .
C23 C24 1.555(6) .
C23 H29 0.9800 .
C24 H24 0.9600 .
C24 H33 0.9600 .
C24 H34 0.9600 .
C25 C26 1.505(6) .
C25 H42 0.9600 .
C25 H25 0.9600 .
C25 H43 0.9600 .
C26 C27 1.574(6) .
C26 H44 0.9800 .
C27 H27 0.9600 .
C27 H28 0.9600 .
C27 H26 0.9600 .
C28 H32 0.9600 .
C28 H31 0.9600 .
C28 H30 0.9600 .
C29 C30 1.390(4) .
C29 C22 1.437(4) 2_665
C29 C32 1.442(5) .
C30 C33 1.405(4) .
C31 C32 1.347(5) .
C31 H39 0.9300 .
C32 H40 0.9300 .
C33 C34 1.429(4) .
C34 H41 0.9300 .
C18 H18A 0.9600 .
C18 H18B 0.9600 .
C18 H18C 0.9600 .
C36 H36A 0.9600 .
C36 H36B 0.9600 .
C36 H36C 0.9600 .
C36' H36D 0.9600 .
C36' H36E 0.9600 .
C36' H36F 0.9600 .

loop_
_platon_squeeze_void_nr
_platon_squeeze_void_average_x
_platon_squeeze_void_average_y
_platon_squeeze_void_average_z
_platon_squeeze_void_volume
_platon_squeeze_void_count_electrons
1 0.000 0.500 0.869 368.8 76.9
2 0.350 0.158 0.285 8.7 0.6
3 0.650 0.842 0.715 8.7 0.5
